data_4302429
loop_
_publ_author_name
'Zhaorui Pan'
'Jiao Xu'
'Hegen Zheng'
'Kexuan Huang'
'Yizhi Li'
'Zijian Guo'
'Stuart R. Batten'

_publ_section_title
;
Three New Heterothiometallic Cluster Polymers with Fascinating Topologies
;
_journal_name_full 'Inorganic Chemistry'
_journal_page_first 5772
_journal_page_last 5778
_journal_paper_doi 10.1021/ic802457j
_journal_volume 48
_journal_year 2009
_chemical_formula_moiety 'C32 H24 Cu6 I4 N24 S4 W, 12(H2 O)'
_chemical_formula_sum 'C32 H48 Cu6 I4 N24 O12 S4 W'
_chemical_formula_weight 2161.87
_chemical_name_systematic
; 
 ? 
;
_space_group_IT_number 220
_symmetry_cell_setting cubic
_symmetry_space_group_name_Hall 'I -4bd 2c 3'
_symmetry_space_group_name_H-M 'I -4 3 d'
_atom_sites_solution_hydrogens geom
_atom_sites_solution_primary direct
_atom_sites_solution_secondary difmap
_audit_creation_method SHELXL-97
_cell_angle_alpha 90.00
_cell_angle_beta 90.00
_cell_angle_gamma 90.00
_cell_formula_units_Z 12
_cell_length_a 30.361(3)
_cell_length_b 30.361(3)
_cell_length_c 30.361(3)
_cell_measurement_reflns_used 975
_cell_measurement_temperature 291(2)
_cell_measurement_theta_max 25.55
_cell_measurement_theta_min 2.51
_cell_volume 27986(5)
_computing_cell_refinement SMART
_computing_data_collection 'SMART (Bruker, 2000)'
_computing_data_reduction 'SAINT (Bruker, 2000)'
_computing_molecular_graphics SHELXTL
_computing_publication_material SHELXTL
_computing_structure_refinement SHELXTL
_computing_structure_solution 'SHELXTL (Bruker, 2000)'
_diffrn_ambient_temperature 291(2)
_diffrn_measured_fraction_theta_full 1.000
_diffrn_measured_fraction_theta_max 1.000
_diffrn_measurement_device_type 'Bruker Smart Apex CCD'
_diffrn_measurement_method 'phi and omega scans'
_diffrn_radiation_monochromator graphite
_diffrn_radiation_source 'fine-focus sealed tube'
_diffrn_radiation_type MoK\a
_diffrn_radiation_wavelength 0.71073
_diffrn_reflns_av_R_equivalents 0.0819
_diffrn_reflns_av_sigmaI/netI 0.0369
_diffrn_reflns_limit_h_max 37
_diffrn_reflns_limit_h_min -36
_diffrn_reflns_limit_k_max 24
_diffrn_reflns_limit_k_min -37
_diffrn_reflns_limit_l_max 34
_diffrn_reflns_limit_l_min -37
_diffrn_reflns_number 72278
_diffrn_reflns_theta_full 25.99
_diffrn_reflns_theta_max 25.99
_diffrn_reflns_theta_min 1.90
_exptl_absorpt_coefficient_mu 4.030
_exptl_absorpt_correction_T_max 0.41
_exptl_absorpt_correction_T_min 0.36
_exptl_absorpt_correction_type multi-scan
_exptl_absorpt_process_details 'SADABS; Bruker, 2000'
_exptl_crystal_colour red
_exptl_crystal_density_diffrn 1.539
_exptl_crystal_density_method 'not measured'
_exptl_crystal_description prism
_exptl_crystal_F_000 12336
_exptl_crystal_size_max 0.26
_exptl_crystal_size_mid 0.24
_exptl_crystal_size_min 0.22
_refine_diff_density_max 0.698
_refine_diff_density_min -0.862
_refine_diff_density_rms 0.094
_refine_ls_abs_structure_details 'Flack H D (1983), Acta Cryst. A39, 876-881'
_refine_ls_abs_structure_Flack 0.037(12)
_refine_ls_extinction_method none
_refine_ls_goodness_of_fit_ref 1.059
_refine_ls_hydrogen_treatment constr
_refine_ls_matrix_type full
_refine_ls_number_parameters 233
_refine_ls_number_reflns 4597
_refine_ls_number_restraints 0
_refine_ls_restrained_S_all 1.059
_refine_ls_R_factor_all 0.0523
_refine_ls_R_factor_gt 0.0448
_refine_ls_shift/su_max 0.000
_refine_ls_shift/su_mean 0.000
_refine_ls_structure_factor_coef Fsqd
_refine_ls_weighting_details 'calc w=1/[\s^2^(Fo^2^)+(0.07P)^2^+1.99P] where P=(Fo^2^+2Fc^2^)/3'
_refine_ls_weighting_scheme calc
_refine_ls_wR_factor_gt 0.1038
_refine_ls_wR_factor_ref 0.1067
_reflns_number_gt 4270
_reflns_number_total 4597
_reflns_threshold_expression >2sigma(I)
_cod_data_source_file ic802457j_si_002_3.cif
_cod_data_source_block 3
_cod_depositor_comments
;
The following automatic conversions were performed:
'_symmetry_cell_setting' value 'Cubic' changed to 'cubic' according to
'/home/saulius/struct/CIF-dictionaries/cif_core.dic' dictionary named
'cif_core.dic' version 2.4.1 from 2010-06-29.

Automatic conversion script
Id: cif_fix_enum 1527 2010-12-29 10:47:43Z saulius 
;
_cod_database_code 4302429

loop_
_symmetry_equiv_pos_as_xyz
'x, y, z'
'-x+1/2, -y, z+1/2'
'-x, y+1/2, -z+1/2'
'x+1/2, -y+1/2, -z'
'z, x, y'
'z+1/2, -x+1/2, -y'
'-z+1/2, -x, y+1/2'
'-z, x+1/2, -y+1/2'
'y, z, x'
'-y, z+1/2, -x+1/2'
'y+1/2, -z+1/2, -x'
'-y+1/2, -z, x+1/2'
'y+1/4, x+1/4, z+1/4'
'-y+1/4, -x+3/4, z+3/4'
'y+3/4, -x+1/4, -z+3/4'
'-y+3/4, x+3/4, -z+1/4'
'x+1/4, z+1/4, y+1/4'
'-x+3/4, z+3/4, -y+1/4'
'-x+1/4, -z+3/4, y+3/4'
'x+3/4, -z+1/4, -y+3/4'
'z+1/4, y+1/4, x+1/4'
'z+3/4, -y+1/4, -x+3/4'
'-z+3/4, y+3/4, -x+1/4'
'-z+1/4, -y+3/4, x+3/4'
'x+1/2, y+1/2, z+1/2'
'-x+1, -y+1/2, z+1'
'-x+1/2, y+1, -z+1'
'x+1, -y+1, -z+1/2'
'z+1/2, x+1/2, y+1/2'
'z+1, -x+1, -y+1/2'
'-z+1, -x+1/2, y+1'
'-z+1/2, x+1, -y+1'
'y+1/2, z+1/2, x+1/2'
'-y+1/2, z+1, -x+1'
'y+1, -z+1, -x+1/2'
'-y+1, -z+1/2, x+1'
'y+3/4, x+3/4, z+3/4'
'-y+3/4, -x+5/4, z+5/4'
'y+5/4, -x+3/4, -z+5/4'
'-y+5/4, x+5/4, -z+3/4'
'x+3/4, z+3/4, y+3/4'
'-x+5/4, z+5/4, -y+3/4'
'-x+3/4, -z+5/4, y+5/4'
'x+5/4, -z+3/4, -y+5/4'
'z+3/4, y+3/4, x+3/4'
'z+5/4, -y+3/4, -x+5/4'
'-z+5/4, y+5/4, -x+3/4'
'-z+3/4, -y+5/4, x+5/4'

loop_
_atom_site_label
_atom_site_type_symbol
_atom_site_fract_x
_atom_site_fract_y
_atom_site_fract_z
_atom_site_U_iso_or_equiv
_atom_site_adp_type
_atom_site_occupancy
_atom_site_symmetry_multiplicity
_atom_site_calc_flag
_atom_site_refinement_flags
_atom_site_disorder_assembly
_atom_site_disorder_group
C1 C 0.1861(3) 0.8494(3) 0.7686(3) 0.0470(19) Uani 1 1 d . . .
H1A H 0.1680 0.8422 0.7449 0.056 Uiso 1 1 calc R . .
C2 C 0.2146(3) 0.8844(3) 0.8290(2) 0.0412(18) Uani 1 1 d . . .
H2A H 0.2183 0.9040 0.8523 0.049 Uiso 1 1 calc R . .
C3 C 0.2425(3) 0.8490(3) 0.8190(2) 0.0405(17) Uani 1 1 d . . .
H3A H 0.2681 0.8416 0.8340 0.049 Uiso 1 1 calc R . .
C4 C 0.2399(2) 0.7899(2) 0.7620(3) 0.0380(16) Uani 1 1 d . . .
C5 C 0.2621(2) 0.9209(3) 0.7099(3) 0.0396(17) Uani 1 1 d . . .
H5A H 0.2422 0.9161 0.6872 0.047 Uiso 1 1 calc R . .
C6 C 0.2960(2) 0.9497(3) 0.7710(3) 0.0420(18) Uani 1 1 d . . .
H6A H 0.3019 0.9675 0.7953 0.050 Uiso 1 1 calc R . .
C7 C 0.3222(3) 0.9141(3) 0.7562(2) 0.0380(16) Uani 1 1 d . . .
H7A H 0.3483 0.9042 0.7689 0.046 Uiso 1 1 calc R . .
C8 C 0.3108(2) 0.8593(2) 0.6958(2) 0.0349(16) Uani 1 1 d . . .
Cu1 Cu 0.13166(3) 0.92869(3) 0.80452(3) 0.0342(2) Uani 1 1 d . . .
Cu2 Cu 0.21377(4) 1.0000 0.7500 0.0398(3) Uani 1 2 d S . .
I1 I 0.096870(18) 0.903832(17) 0.877026(19) 0.04734(15) Uani 1 1 d . . .
N1 N 0.1800(2) 0.8855(2) 0.7983(2) 0.0395(14) Uani 1 1 d . . .
N2 N 0.2247(2) 0.8265(2) 0.7818(2) 0.0412(15) Uani 1 1 d . . .
N3 N 0.2177(2) 0.7792(2) 0.7259(2) 0.0385(14) Uani 1 1 d . . .
N4 N 0.25952(19) 0.95377(18) 0.74285(19) 0.0314(12) Uani 1 1 d . . .
N5 N 0.3014(2) 0.8965(2) 0.7187(2) 0.0374(14) Uani 1 1 d . . .
N6 N 0.2862(2) 0.8462(2) 0.6606(2) 0.0430(15) Uani 1 1 d . . .
O1 O 0.2740(3) 0.9724(4) 0.6184(4) 0.032(3) Uani 0.40 1 d P . .
H1X H 0.2722 0.9626 0.5923 0.038 Uiso 0.40 1 d PR . .
H1Y H 0.2678 0.9997 0.6201 0.038 Uiso 0.40 1 d PR . .
O2 O 0.3013(5) 0.9233(5) 0.5610(5) 0.053(4) Uani 0.40 1 d P . .
H2C H 0.3239 0.9384 0.5677 0.079 Uiso 0.40 1 d PR . .
H2D H 0.3091 0.9009 0.5462 0.079 Uiso 0.40 1 d PR . .
O3 O 0.0840(5) 0.7349(5) 0.7242(4) 0.046(4) Uani 0.40 1 d P . .
H3X H 0.0623 0.7480 0.7362 0.055 Uiso 0.40 1 d PR . .
H3Y H 0.0754 0.7221 0.7009 0.055 Uiso 0.40 1 d PR . .
H4A H 0.2297 0.9240 0.9511 0.069 Uiso 0.40 1 d PR . .
H4B H 0.2124 0.8818 0.9487 0.069 Uiso 0.40 1 d PR . .
O4 O 0.2145(4) 0.9054(5) 0.9634(5) 0.047(3) Uani 0.40 1 d P . .
O5 O 0.2653(4) 0.9322(5) 0.9116(4) 0.040(3) Uani 0.40 1 d P . .
H5E H 0.2526 0.9107 0.9244 0.048 Uiso 0.40 1 d PR . .
H5C H 0.2836 0.9224 0.8928 0.060 Uiso 0.40 1 d PR . .
O6 O 0.1928(4) 0.7287(4) 0.8706(4) 0.040(3) Uani 0.40 1 d P . .
H6X H 0.1954 0.7273 0.8984 0.048 Uiso 0.40 1 d PR . .
H6Y H 0.1676 0.7389 0.8640 0.048 Uiso 0.40 1 d PR . .
O7 O 0.2157(9) 0.9864(8) 0.5666(7) 0.076(8) Uani 0.30 1 d P . .
H7B H 0.1945 1.0044 0.5645 0.114 Uiso 0.30 1 d PR . .
H7D H 0.2161 0.9698 0.5440 0.114 Uiso 0.30 1 d PR . .
O8 O 0.1153(6) 0.7440(5) 0.8294(6) 0.044(4) Uani 0.30 1 d P . .
H8X H 0.0878 0.7391 0.8275 0.053 Uiso 0.30 1 d PR . .
H8Y H 0.1293 0.7200 0.8259 0.053 Uiso 0.30 1 d PR . .
S1 S 0.08234(6) 0.93915(7) 0.74612(7) 0.0421(4) Uani 1 1 d . . .
W1 W 0.1250 1.0000 0.7500 0.03953(15) Uani 1 4 d S . .

loop_
_atom_site_aniso_label
_atom_site_aniso_U_11
_atom_site_aniso_U_22
_atom_site_aniso_U_33
_atom_site_aniso_U_23
_atom_site_aniso_U_13
_atom_site_aniso_U_12
C1 0.045(5) 0.049(5) 0.047(4) -0.012(4) -0.014(4) 0.018(4)
C2 0.061(5) 0.039(4) 0.023(3) -0.012(3) -0.008(3) 0.008(3)
C3 0.045(4) 0.041(4) 0.035(4) -0.007(3) -0.004(3) 0.010(3)
C4 0.042(4) 0.031(4) 0.041(4) -0.003(3) 0.007(3) 0.007(3)
C5 0.029(4) 0.046(4) 0.044(4) -0.011(3) -0.003(3) 0.006(3)
C6 0.035(4) 0.060(5) 0.031(4) -0.010(4) 0.004(3) 0.004(3)
C7 0.047(4) 0.042(4) 0.025(3) 0.002(3) -0.006(3) 0.005(3)
C8 0.046(4) 0.040(4) 0.019(3) 0.005(3) -0.002(3) 0.012(3)
Cu1 0.0388(5) 0.0315(4) 0.0324(4) -0.0015(3) -0.0059(4) 0.0053(4)
Cu2 0.0439(7) 0.0306(6) 0.0450(7) -0.0091(6) 0.000 0.000
I1 0.0447(3) 0.0410(3) 0.0563(3) 0.0146(2) 0.0150(2) 0.0125(2)
N1 0.038(3) 0.043(3) 0.038(3) -0.010(3) -0.009(3) 0.002(3)
N2 0.041(4) 0.044(4) 0.038(3) -0.006(3) -0.014(3) 0.017(3)
N3 0.048(4) 0.033(3) 0.034(3) -0.001(3) 0.005(3) 0.013(3)
N4 0.036(3) 0.030(3) 0.028(3) 0.006(2) 0.008(2) -0.005(2)
N5 0.035(3) 0.039(3) 0.038(3) -0.003(3) -0.009(3) 0.005(3)
N6 0.036(3) 0.042(4) 0.050(4) 0.007(3) -0.005(3) -0.015(3)
O1 0.022(5) 0.034(6) 0.040(7) -0.015(5) 0.011(5) 0.006(5)
O2 0.058(9) 0.044(8) 0.056(9) 0.025(7) 0.019(7) -0.001(7)
O3 0.052(8) 0.052(8) 0.034(7) 0.006(6) -0.015(6) -0.036(6)
O4 0.039(7) 0.062(9) 0.040(7) 0.015(7) -0.012(6) 0.012(7)
O5 0.036(7) 0.056(8) 0.029(6) 0.021(6) 0.005(5) -0.019(6)
O6 0.034(6) 0.039(7) 0.047(7) -0.034(6) -0.009(6) 0.013(5)
O7 0.13(2) 0.068(14) 0.035(11) 0.009(10) -0.020(12) 0.051(15)
O8 0.043(10) 0.018(8) 0.072(12) -0.007(8) 0.006(9) -0.007(7)
S1 0.0439(10) 0.0405(10) 0.0418(10) -0.0015(8) -0.0059(9) 0.0053(8)
W1 0.0383(3) 0.0402(2) 0.0402(2) 0.000 0.000 0.000

loop_
_atom_type_symbol
_atom_type_description
_atom_type_scat_dispersion_real
_atom_type_scat_dispersion_imag
_atom_type_scat_source
C C 0.0033 0.0016 'International Tables Vol C Tables 4.2.6.8 and 6.1.1.4'
H H 0.0000 0.0000 'International Tables Vol C Tables 4.2.6.8 and 6.1.1.4'
N N 0.0061 0.0033 'International Tables Vol C Tables 4.2.6.8 and 6.1.1.4'
O O 0.0106 0.0060 'International Tables Vol C Tables 4.2.6.8 and 6.1.1.4'
Cu Cu 0.3201 1.2651 'International Tables Vol C Tables 4.2.6.8 and 6.1.1.4'
S S 0.1246 0.1234 'International Tables Vol C Tables 4.2.6.8 and 6.1.1.4'
W W -0.8490 6.8722 'International Tables Vol C Tables 4.2.6.8 and 6.1.1.4'
I I -0.4742 1.8119 'International Tables Vol C Tables 4.2.6.8 and 6.1.1.4'

loop_
_geom_angle_atom_site_label_1
_geom_angle_atom_site_label_2
_geom_angle_atom_site_label_3
_geom_angle
_geom_angle_site_symmetry_1
_geom_angle_site_symmetry_3
_geom_angle_publ_flag
N2 C1 N1 107.6(6) . . ?
N2 C1 H1A 126.2 . . ?
N1 C1 H1A 126.2 . . ?
C3 C2 N1 109.0(6) . . ?
C3 C2 H2A 125.5 . . ?
N1 C2 H2A 125.5 . . ?
C2 C3 N2 108.1(6) . . ?
C2 C3 H3A 125.9 . . ?
N2 C3 H3A 125.9 . . ?
N3 C4 N2 113.4(6) . . ?
N3 C4 N3 134.3(7) . 11_466 ?
N2 C4 N3 111.9(7) . 11_466 ?
N4 C5 N5 106.3(6) . . ?
N4 C5 H5A 126.8 . . ?
N5 C5 H5A 126.8 . . ?
N4 C6 C7 108.5(7) . . ?
N4 C6 H6A 125.7 . . ?
C7 C6 H6A 125.7 . . ?
N5 C7 C6 107.1(6) . . ?
N5 C7 H7A 126.4 . . ?
C6 C7 H7A 126.4 . . ?
N6 C8 N5 109.6(6) 11_466 . ?
N6 C8 N6 128.6(7) 11_466 . ?
N5 C8 N6 121.9(7) . . ?
N1 Cu1 S1 104.0(2) . 42_446 ?
N1 Cu1 S1 119.45(18) . . ?
S1 Cu1 S1 104.09(10) 42_446 . ?
N1 Cu1 I1 101.2(2) . . ?
S1 Cu1 I1 112.48(6) 42_446 . ?
S1 Cu1 I1 115.33(6) . . ?
N1 Cu1 W1 121.5(2) . . ?
S1 Cu1 W1 52.29(5) 42_446 . ?
S1 Cu1 W1 52.18(5) . . ?
I1 Cu1 W1 136.48(4) . . ?
N4 Cu2 N4 91.3(3) . 28_466 ?
N4 Cu2 S1 118.22(16) . 42_446 ?
N4 Cu2 S1 111.75(18) 28_466 42_446 ?
N4 Cu2 S1 111.75(18) . 19_564 ?
N4 Cu2 S1 118.22(16) 28_466 19_564 ?
S1 Cu2 S1 105.81(11) 42_446 19_564 ?
N4 Cu2 W1 134.37(16) . . ?
N4 Cu2 W1 134.37(16) 28_466 . ?
S1 Cu2 W1 52.90(6) 42_446 . ?
S1 Cu2 W1 52.90(6) 19_564 . ?
C2 N1 C1 107.7(6) . . ?
C2 N1 Cu1 120.4(5) . . ?
C1 N1 Cu1 131.6(5) . . ?
C4 N2 C1 124.1(7) . . ?
C4 N2 C3 128.3(6) . . ?
C1 N2 C3 107.6(6) . . ?
C4 N3 C4 105.3(7) . 8_656 ?
C6 N4 C5 109.0(6) . . ?
C6 N4 Cu2 123.1(5) . . ?
C5 N4 Cu2 127.9(5) . . ?
C8 N5 C7 129.4(6) . . ?
C8 N5 C5 120.9(6) . . ?
C7 N5 C5 109.1(6) . . ?
C8 N6 C8 111.2(7) 8_656 . ?
H1X O1 H1Y 112.5 . . ?
H2C O2 H2D 109.5 . . ?
H3X O3 H3Y 109.5 . . ?
H4A O4 H4B 112.7 . . ?
H5E O5 H5C 109.5 . . ?
H6X O6 H6Y 109.5 . . ?
H7B O7 H7D 109.5 . . ?
H8X O8 H8Y 109.5 . . ?
W1 S1 Cu2 72.07(7) . 42_446 ?
W1 S1 Cu1 73.10(6) . 19_564 ?
Cu2 S1 Cu1 105.18(8) 42_446 19_564 ?
W1 S1 Cu1 72.84(6) . . ?
Cu2 S1 Cu1 117.07(9) 42_446 . ?
Cu1 S1 Cu1 112.13(8) 19_564 . ?
S1 W1 S1 109.18(5) 42_446 . ?
S1 W1 S1 109.18(5) 42_446 28_466 ?
S1 W1 S1 110.05(10) . 28_466 ?
S1 W1 S1 110.05(10) 42_446 19_564 ?
S1 W1 S1 109.18(5) . 19_564 ?
S1 W1 S1 109.18(5) 28_466 19_564 ?
S1 W1 Cu2 124.97(5) 42_446 42_446 ?
S1 W1 Cu2 55.03(5) . 42_446 ?
S1 W1 Cu2 55.03(5) 28_466 42_446 ?
S1 W1 Cu2 124.97(5) 19_564 42_446 ?
S1 W1 Cu2 55.03(5) 42_446 . ?
S1 W1 Cu2 124.97(5) . . ?
S1 W1 Cu2 124.97(5) 28_466 . ?
S1 W1 Cu2 55.03(5) 19_564 . ?
Cu2 W1 Cu2 180.0 42_446 . ?
S1 W1 Cu1 54.98(5) 42_446 42_446 ?
S1 W1 Cu1 119.61(5) . 42_446 ?
S1 W1 Cu1 54.62(5) 28_466 42_446 ?
S1 W1 Cu1 131.20(6) 19_564 42_446 ?
Cu2 W1 Cu1 85.755(19) 42_446 42_446 ?
Cu2 W1 Cu1 94.245(19) . 42_446 ?
S1 W1 Cu1 131.20(5) 42_446 19_564 ?
S1 W1 Cu1 54.62(5) . 19_564 ?
S1 W1 Cu1 119.61(5) 28_466 19_564 ?
S1 W1 Cu1 54.98(5) 19_564 19_564 ?
Cu2 W1 Cu1 85.755(19) 42_446 19_564 ?
Cu2 W1 Cu1 94.245(19) . 19_564 ?
Cu1 W1 Cu1 171.51(4) 42_446 19_564 ?
S1 W1 Cu1 119.61(6) 42_446 28_466 ?
S1 W1 Cu1 131.20(5) . 28_466 ?
S1 W1 Cu1 54.98(5) 28_466 28_466 ?
S1 W1 Cu1 54.62(5) 19_564 28_466 ?
Cu2 W1 Cu1 94.245(19) 42_446 28_466 ?
Cu2 W1 Cu1 85.755(19) . 28_466 ?
Cu1 W1 Cu1 90.314(3) 42_446 28_466 ?
Cu1 W1 Cu1 90.314(3) 19_564 28_466 ?
S1 W1 Cu1 54.62(6) 42_446 . ?
S1 W1 Cu1 54.98(5) . . ?
S1 W1 Cu1 131.20(5) 28_466 . ?
S1 W1 Cu1 119.61(5) 19_564 . ?
Cu2 W1 Cu1 94.245(19) 42_446 . ?
Cu2 W1 Cu1 85.755(19) . . ?
Cu1 W1 Cu1 90.314(3) 42_446 . ?
Cu1 W1 Cu1 90.314(3) 19_564 . ?
Cu1 W1 Cu1 171.51(4) 28_466 . ?

loop_
_geom_bond_atom_site_label_1
_geom_bond_atom_site_label_2
_geom_bond_distance
_geom_bond_site_symmetry_2
_geom_bond_publ_flag
C1 N2 1.421(10) . ?
C1 N1 1.431(10) . ?
C1 H1A 0.9300 . ?
C2 C3 1.401(11) . ?
C2 N1 1.405(10) . ?
C2 H2A 0.9300 . ?
C3 N2 1.425(10) . ?
C3 H3A 0.9300 . ?
C4 N3 1.329(10) . ?
C4 N2 1.345(9) . ?
C4 N3 1.424(10) 11_466 ?
C5 N4 1.414(9) . ?
C5 N5 1.429(10) . ?
C5 H5A 0.9300 . ?
C6 N4 1.405(10) . ?
C6 C7 1.415(11) . ?
C6 H6A 0.9300 . ?
C7 N5 1.410(9) . ?
C7 H7A 0.9300 . ?
C8 N6 1.347(10) 11_466 ?
C8 N5 1.356(9) . ?
C8 N6 1.364(10) . ?
Cu1 N1 1.978(6) . ?
Cu1 S1 2.329(2) 42_446 ?
Cu1 S1 2.342(2) . ?
Cu1 I1 2.5558(10) . ?
Cu1 W1 2.7327(9) . ?
Cu2 N4 1.987(6) . ?
Cu2 N4 1.987(6) 28_466 ?
Cu2 S1 2.321(2) 42_446 ?
Cu2 S1 2.321(2) 19_564 ?
Cu2 W1 2.6950(14) . ?
N3 C4 1.424(10) 8_656 ?
N6 C8 1.347(10) 8_656 ?
O1 H1X 0.8498 . ?
O1 H1Y 0.8503 . ?
O2 H2C 0.8499 . ?
O2 H2D 0.8501 . ?
O3 H3X 0.8500 . ?
O3 H3Y 0.8499 . ?
O4 H4A 0.8218 . ?
O4 H4B 0.8450 . ?
O5 H5E 0.8500 . ?
O5 H5C 0.8499 . ?
O6 H6X 0.8502 . ?
O6 H6Y 0.8500 . ?
O7 H7B 0.8500 . ?
O7 H7D 0.8499 . ?
O8 H8X 0.8500 . ?
O8 H8Y 0.8501 . ?
S1 W1 2.259(2) . ?
S1 Cu2 2.321(2) 42_446 ?
S1 Cu1 2.329(2) 19_564 ?
W1 S1 2.259(2) 42_446 ?
W1 S1 2.259(2) 28_466 ?
W1 S1 2.259(2) 19_564 ?
W1 Cu2 2.6950(14) 42_446 ?
W1 Cu1 2.7327(9) 42_446 ?
W1 Cu1 2.7327(9) 19_564 ?
W1 Cu1 2.7327(9) 28_466 ?

loop_
_geom_hbond_atom_site_label_D
_geom_hbond_atom_site_label_H
_geom_hbond_atom_site_label_A
_geom_hbond_distance_DH
_geom_hbond_distance_HA
_geom_hbond_distance_DA
_geom_hbond_angle_DHA
_geom_hbond_site_symmetry_A
O1 H1X O2 0.85 1.76 2.440(19) 135 .
O5 H5E O4 0.85 1.67 2.350(18) 135 .
O6 H6Y O8 0.85 1.91 2.71(2) 155 .
O1 H1Y O5 0.85 2.28 3.048(18) 150 28_466
O2 H2C O6 0.85 2.11 2.91(2) 157 47_545
O3 H3X O7 0.85 2.40 3.14(2) 146 42_446
O5 H5E O4 0.85 2.56 3.17(2) 129 24_665
O6 H6X O2 0.85 2.25 2.91(2) 135 23_546
O8 H8X O2 0.85 1.88 2.56(2) 136 20_466
O8 H8Y O6 0.85 1.85 2.39(2) 120 8_656

loop_
_geom_torsion_atom_site_label_1
_geom_torsion_atom_site_label_2
_geom_torsion_atom_site_label_3
_geom_torsion_atom_site_label_4
_geom_torsion
_geom_torsion_site_symmetry_1
_geom_torsion_site_symmetry_2
_geom_torsion_site_symmetry_3
_geom_torsion_site_symmetry_4
_geom_torsion_publ_flag
N1 C2 C3 N2 -1.4(9) . . . . ?
N4 C6 C7 N5 0.1(8) . . . . ?
C3 C2 N1 C1 0.9(9) . . . . ?
C3 C2 N1 Cu1 175.7(5) . . . . ?
N2 C1 N1 C2 0.0(9) . . . . ?
N2 C1 N1 Cu1 -174.0(6) . . . . ?
S1 Cu1 N1 C2 52.7(6) 42_446 . . . ?
S1 Cu1 N1 C2 168.1(5) . . . . ?
I1 Cu1 N1 C2 -64.2(6) . . . . ?
W1 Cu1 N1 C2 106.8(6) . . . . ?
S1 Cu1 N1 C1 -134.0(7) 42_446 . . . ?
S1 Cu1 N1 C1 -18.6(9) . . . . ?
I1 Cu1 N1 C1 109.2(8) . . . . ?
W1 Cu1 N1 C1 -79.9(8) . . . . ?
N3 C4 N2 C1 6.3(11) . . . . ?
N3 C4 N2 C1 -179.9(7) 11_466 . . . ?
N3 C4 N2 C3 -175.0(8) . . . . ?
N3 C4 N2 C3 -1.3(12) 11_466 . . . ?
N1 C1 N2 C4 178.0(8) . . . . ?
N1 C1 N2 C3 -0.8(9) . . . . ?
C2 C3 N2 C4 -177.4(8) . . . . ?
C2 C3 N2 C1 1.4(9) . . . . ?
N2 C4 N3 C4 -179.4(4) . . . 8_656 ?
N3 C4 N3 C4 8.7(15) 11_466 . . 8_656 ?
C7 C6 N4 C5 0.0(8) . . . . ?
C7 C6 N4 Cu2 -179.0(5) . . . . ?
N5 C5 N4 C6 -0.1(8) . . . . ?
N5 C5 N4 Cu2 178.8(4) . . . . ?
N4 Cu2 N4 C6 47.2(5) 28_466 . . . ?
S1 Cu2 N4 C6 -68.4(5) 42_446 . . . ?
S1 Cu2 N4 C6 168.4(5) 19_564 . . . ?
W1 Cu2 N4 C6 -132.8(5) . . . . ?
N4 Cu2 N4 C5 -131.6(6) 28_466 . . . ?
S1 Cu2 N4 C5 112.8(6) 42_446 . . . ?
S1 Cu2 N4 C5 -10.4(6) 19_564 . . . ?
W1 Cu2 N4 C5 48.4(6) . . . . ?
N6 C8 N5 C7 -1.6(11) 11_466 . . . ?
N6 C8 N5 C7 178.0(7) . . . . ?
N6 C8 N5 C5 -172.1(7) 11_466 . . . ?
N6 C8 N5 C5 7.5(11) . . . . ?
C6 C7 N5 C8 -171.6(8) . . . . ?
C6 C7 N5 C5 -0.2(9) . . . . ?
N4 C5 N5 C8 172.4(6) . . . . ?
N4 C5 N5 C7 0.2(8) . . . . ?
N6 C8 N6 C8 -6.3(14) 11_466 . . 8_656 ?
N5 C8 N6 C8 174.2(4) . . . 8_656 ?
N1 Cu1 S1 W1 -108.7(2) . . . . ?
S1 Cu1 S1 W1 6.69(6) 42_446 . . . ?
I1 Cu1 S1 W1 130.40(5) . . . . ?
N1 Cu1 S1 Cu2 -167.4(2) . . . 42_446 ?
S1 Cu1 S1 Cu2 -52.00(12) 42_446 . . 42_446 ?
I1 Cu1 S1 Cu2 71.71(11) . . . 42_446 ?
W1 Cu1 S1 Cu2 -58.69(8) . . . 42_446 ?
N1 Cu1 S1 Cu1 -45.7(3) . . . 19_564 ?
S1 Cu1 S1 Cu1 69.69(7) 42_446 . . 19_564 ?
I1 Cu1 S1 Cu1 -166.60(6) . . . 19_564 ?
W1 Cu1 S1 Cu1 62.99(7) . . . 19_564 ?
Cu2 S1 W1 S1 119.82(3) 42_446 . . 42_446 ?
Cu1 S1 W1 S1 -127.47(8) 19_564 . . 42_446 ?
Cu1 S1 W1 S1 -7.09(6) . . . 42_446 ?
Cu2 S1 W1 S1 0.0 42_446 . . 28_466 ?
Cu1 S1 W1 S1 112.70(6) 19_564 . . 28_466 ?
Cu1 S1 W1 S1 -126.91(7) . . . 28_466 ?
Cu2 S1 W1 S1 -119.82(3) 42_446 . . 19_564 ?
Cu1 S1 W1 S1 -7.12(6) 19_564 . . 19_564 ?
Cu1 S1 W1 S1 113.27(9) . . . 19_564 ?
Cu1 S1 W1 Cu2 112.70(6) 19_564 . . 42_446 ?
Cu1 S1 W1 Cu2 -126.91(7) . . . 42_446 ?
Cu2 S1 W1 Cu2 180.0 42_446 . . . ?
Cu1 S1 W1 Cu2 -67.30(6) 19_564 . . . ?
Cu1 S1 W1 Cu2 53.09(7) . . . . ?
Cu2 S1 W1 Cu1 59.90(6) 42_446 . . 42_446 ?
Cu1 S1 W1 Cu1 172.60(3) 19_564 . . 42_446 ?
Cu1 S1 W1 Cu1 -67.01(6) . . . 42_446 ?
Cu2 S1 W1 Cu1 -112.70(6) 42_446 . . 19_564 ?
Cu1 S1 W1 Cu1 120.39(6) . . . 19_564 ?
Cu2 S1 W1 Cu1 -60.50(7) 42_446 . . 28_466 ?
Cu1 S1 W1 Cu1 52.20(8) 19_564 . . 28_466 ?
Cu1 S1 W1 Cu1 172.59(3) . . . 28_466 ?
Cu2 S1 W1 Cu1 126.91(7) 42_446 . . . ?
Cu1 S1 W1 Cu1 -120.39(6) 19_564 . . . ?
N4 Cu2 W1 S1 95.1(2) . . . 42_446 ?
N4 Cu2 W1 S1 -84.9(2) 28_466 . . 42_446 ?
S1 Cu2 W1 S1 180.000(1) 19_564 . . 42_446 ?
N4 Cu2 W1 S1 5.1(2) . . . . ?
N4 Cu2 W1 S1 -174.9(2) 28_466 . . . ?
S1 Cu2 W1 S1 -90.00(9) 42_446 . . . ?
S1 Cu2 W1 S1 90.00(9) 19_564 . . . ?
N4 Cu2 W1 S1 -174.9(2) . . . 28_466 ?
N4 Cu2 W1 S1 5.1(2) 28_466 . . 28_466 ?
S1 Cu2 W1 S1 90.00(9) 42_446 . . 28_466 ?
S1 Cu2 W1 S1 -90.00(9) 19_564 . . 28_466 ?
N4 Cu2 W1 S1 -84.9(2) . . . 19_564 ?
N4 Cu2 W1 S1 95.1(2) 28_466 . . 19_564 ?
S1 Cu2 W1 S1 180.000(1) 42_446 . . 19_564 ?
N4 Cu2 W1 Cu1 136.2(2) . . . 42_446 ?
N4 Cu2 W1 Cu1 -43.8(2) 28_466 . . 42_446 ?
S1 Cu2 W1 Cu1 41.04(7) 42_446 . . 42_446 ?
S1 Cu2 W1 Cu1 -138.96(7) 19_564 . . 42_446 ?
N4 Cu2 W1 Cu1 -43.8(2) . . . 19_564 ?
N4 Cu2 W1 Cu1 136.2(2) 28_466 . . 19_564 ?
S1 Cu2 W1 Cu1 -138.96(7) 42_446 . . 19_564 ?
S1 Cu2 W1 Cu1 41.04(7) 19_564 . . 19_564 ?
N4 Cu2 W1 Cu1 -133.8(2) . . . 28_466 ?
N4 Cu2 W1 Cu1 46.2(2) 28_466 . . 28_466 ?
S1 Cu2 W1 Cu1 131.04(7) 42_446 . . 28_466 ?
S1 Cu2 W1 Cu1 -48.96(7) 19_564 . . 28_466 ?
N4 Cu2 W1 Cu1 46.2(2) . . . . ?
N4 Cu2 W1 Cu1 -133.8(2) 28_466 . . . ?
S1 Cu2 W1 Cu1 -48.96(7) 42_446 . . . ?
S1 Cu2 W1 Cu1 131.04(7) 19_564 . . . ?
N1 Cu1 W1 S1 -83.5(2) . . . 42_446 ?
S1 Cu1 W1 S1 171.79(7) . . . 42_446 ?
I1 Cu1 W1 S1 83.56(8) . . . 42_446 ?
N1 Cu1 W1 S1 104.8(2) . . . . ?
S1 Cu1 W1 S1 -171.79(7) 42_446 . . . ?
I1 Cu1 W1 S1 -88.23(8) . . . . ?
N1 Cu1 W1 S1 -168.5(2) . . . 28_466 ?
S1 Cu1 W1 S1 -85.06(12) 42_446 . . 28_466 ?
S1 Cu1 W1 S1 86.73(13) . . . 28_466 ?
I1 Cu1 W1 S1 -1.50(9) . . . 28_466 ?
N1 Cu1 W1 S1 11.1(2) . . . 19_564 ?
S1 Cu1 W1 S1 94.59(12) 42_446 . . 19_564 ?
S1 Cu1 W1 S1 -93.62(10) . . . 19_564 ?
I1 Cu1 W1 S1 178.15(7) . . . 19_564 ?
N1 Cu1 W1 Cu2 145.8(2) . . . 42_446 ?
S1 Cu1 W1 Cu2 -130.71(6) 42_446 . . 42_446 ?
S1 Cu1 W1 Cu2 41.07(6) . . . 42_446 ?
I1 Cu1 W1 Cu2 -47.16(5) . . . 42_446 ?
N1 Cu1 W1 Cu2 -34.2(2) . . . . ?
S1 Cu1 W1 Cu2 49.29(6) 42_446 . . . ?
S1 Cu1 W1 Cu2 -138.93(6) . . . . ?
I1 Cu1 W1 Cu2 132.84(5) . . . . ?
